data_7009249
loop_
_publ_author_name
'De-qiang Ma'
'Shiro Hikichi'
'Munetaka Akita'
'Yoshihiko Moro-oka'

_publ_section_title
;
 An entry to half-sandwich complexes of first row transition metals
 (Ni, Co, Mn) containing the Kl\"aui tripodal ligand, LOMe: synthesis
 and crystal structures of oligomeric, [LOMeM(\m-X)(L)]n
 (n&#x00A0;=&#x00A0;2, 4), and monomeric complexes, LOMeM(L2)(X)
;
_journal_issue 7
_journal_name_full 'J. Chem. Soc., Dalton Trans.'
_journal_page_first 1123
_journal_page_last 1134
_journal_paper_doi 10.1039/a909580b
_journal_year 2000
_chemical_formula_sum 'C39 H66 Cl2 Co2 Mn2 O20 P6'
_chemical_formula_weight 1339.38
_chemical_name_common 'compound 5b(Mn)'
_chemical_name_systematic
; 
 ? 
;
_space_group_IT_number 14
_symmetry_space_group_name_Hall '-P 2yab'
_symmetry_space_group_name_H-M 'P 1 21/a 1'
_atom_sites_solution_hydrogens geom
_atom_sites_solution_primary direct
_atom_sites_solution_secondary difmap
_audit_creation_method SHELXL-97
_cell_angle_alpha 90.00
_cell_angle_beta 113.058(14)
_cell_angle_gamma 90.00
_cell_formula_units_Z 4
_cell_length_a 18.968(3)
_cell_length_b 15.162(8)
_cell_length_c 21.543(5)
_cell_measurement_temperature 213(2)
_cell_volume 5701(3)
_computing_structure_refinement 'SHELXL-97 (Sheldrick, 1997)'
_computing_structure_solution 'SHELXS-97 (Sheldrick, 1990)'
_diffrn_ambient_temperature 213(2)
_diffrn_measured_fraction_theta_full 0.680
_diffrn_measured_fraction_theta_max 0.680
_diffrn_radiation_monochromator graphite
_diffrn_radiation_source 'fine-focus sealed tube'
_diffrn_radiation_type MoK\a
_diffrn_radiation_wavelength 0.71070
_diffrn_reflns_av_R_equivalents 0.0000
_diffrn_reflns_av_sigmaI/netI 0.0392
_diffrn_reflns_limit_h_max 22
_diffrn_reflns_limit_h_min 0
_diffrn_reflns_limit_k_max 19
_diffrn_reflns_limit_k_min 0
_diffrn_reflns_limit_l_max 24
_diffrn_reflns_limit_l_min -27
_diffrn_reflns_number 8897
_diffrn_reflns_theta_full 27.49
_diffrn_reflns_theta_max 27.49
_diffrn_reflns_theta_min 1.69
_exptl_absorpt_coefficient_mu 1.334
_exptl_crystal_density_diffrn 1.561
_exptl_crystal_density_method 'not measured'
_exptl_crystal_F_000 2752
_refine_diff_density_max 0.842
_refine_diff_density_min -1.121
_refine_diff_density_rms 0.171
_refine_ls_extinction_method none
_refine_ls_goodness_of_fit_ref 1.599
_refine_ls_hydrogen_treatment mixed
_refine_ls_matrix_type full
_refine_ls_number_parameters 716
_refine_ls_number_reflns 8897
_refine_ls_number_restraints 0
_refine_ls_restrained_S_all 1.599
_refine_ls_R_factor_all 0.0885
_refine_ls_R_factor_gt 0.0784
_refine_ls_shift/su_max 0.660
_refine_ls_shift/su_mean 0.031
_refine_ls_structure_factor_coef Fsqd
_refine_ls_weighting_details 'calc w=1/[\s^2^(Fo^2^)+(0.1000P)^2^+0.0000P] where P=(Fo^2^+2Fc^2^)/3'
_refine_ls_weighting_scheme calc
_refine_ls_wR_factor_gt 0.2068
_refine_ls_wR_factor_ref 0.2146
_reflns_number_gt 7813
_reflns_number_total 8897
_reflns_threshold_expression >2sigma(I)
_cod_data_source_file a909580b.txt
_cod_data_source_block 5bMn
_cod_database_code 7009249

loop_
_symmetry_equiv_pos_as_xyz
'x, y, z'
'-x+1/2, y+1/2, -z'
'-x, -y, -z'
'x-1/2, -y-1/2, z'

loop_
_atom_site_label
_atom_site_type_symbol
_atom_site_fract_x
_atom_site_fract_y
_atom_site_fract_z
_atom_site_U_iso_or_equiv
_atom_site_adp_type
_atom_site_occupancy
_atom_site_symmetry_multiplicity
_atom_site_calc_flag
_atom_site_refinement_flags
_atom_site_disorder_assembly
_atom_site_disorder_group
Co1 Co 0.22158(5) 1.06952(5) 0.13148(5) 0.0317(2) Uani 1 1 d . . .
Co2 Co 0.28482(4) 0.40838(5) 0.36654(4) 0.0270(2) Uani 1 1 d . . .
Mn1 Mn 0.24948(5) 0.83302(6) 0.21173(5) 0.0287(2) Uani 1 1 d . . .
Mn2 Mn 0.25722(5) 0.64448(5) 0.28635(5) 0.0280(2) Uani 1 1 d . . .
Cl1 Cl 0.51616(17) 0.28535(16) 0.22940(17) 0.0802(8) Uani 1 1 d . . .
Cl2 Cl 0.54239(13) 0.24627(17) 0.36882(15) 0.0725(7) Uani 1 1 d . . .
P1 P 0.32457(9) 1.02694(9) 0.21480(9) 0.0286(3) Uani 1 1 d . . .
P2 P 0.21403(10) 0.94784(11) 0.07497(9) 0.0358(4) Uani 1 1 d . . .
P3 P 0.14941(10) 1.01395(12) 0.17854(10) 0.0377(4) Uani 1 1 d . . .
P4 P 0.18043(8) 0.45192(10) 0.28492(9) 0.0276(3) Uani 1 1 d . . .
P5 P 0.29679(10) 0.53040(10) 0.42362(9) 0.0307(4) Uani 1 1 d . . .
P6 P 0.35538(9) 0.46163(10) 0.31681(9) 0.0301(4) Uani 1 1 d . . .
O1 O 0.1999(3) 0.7087(3) 0.1952(2) 0.0344(10) Uani 1 1 d . . .
O2 O 0.3070(3) 0.7695(3) 0.3040(2) 0.0345(10) Uani 1 1 d . . .
O11 O 0.3324(2) 0.9334(3) 0.2393(3) 0.0353(10) Uani 1 1 d . . .
O12 O 0.3359(3) 1.0927(3) 0.2763(3) 0.0388(11) Uani 1 1 d . . .
O13 O 0.4007(3) 1.0508(3) 0.2025(3) 0.0388(11) Uani 1 1 d . . .
O21 O 0.2331(3) 0.8607(3) 0.1110(3) 0.0415(11) Uani 1 1 d . . .
O22 O 0.2673(3) 0.9619(3) 0.0341(3) 0.0491(13) Uani 1 1 d . . .
O23 O 0.1319(3) 0.9397(3) 0.0144(3) 0.0585(15) Uani 1 1 d . . .
O31 O 0.1642(3) 0.9229(3) 0.2086(3) 0.0397(11) Uani 1 1 d . . .
O32 O 0.0625(3) 1.0187(4) 0.1229(3) 0.0623(17) Uani 1 1 d . . .
O33 O 0.1442(4) 1.0804(4) 0.2342(3) 0.0640(18) Uani 1 1 d . . .
O41 O 0.1738(2) 0.5440(3) 0.2585(3) 0.0356(10) Uani 1 1 d . . .
O42 O 0.1651(3) 0.3832(3) 0.2247(2) 0.0384(10) Uani 1 1 d . . .
O43 O 0.1057(3) 0.4334(3) 0.3012(3) 0.0391(11) Uani 1 1 d . . .
O51 O 0.2731(3) 0.6166(3) 0.3877(3) 0.0377(11) Uani 1 1 d . . .
O52 O 0.2511(3) 0.5160(3) 0.4714(3) 0.0456(12) Uani 1 1 d . . .
O53 O 0.3824(3) 0.5403(3) 0.4789(3) 0.0433(11) Uani 1 1 d . . .
O61 O 0.3417(3) 0.5532(3) 0.2874(3) 0.0362(11) Uani 1 1 d . . .
O62 O 0.4417(2) 0.4544(3) 0.3689(3) 0.0422(12) Uani 1 1 d . . .
O63 O 0.3567(3) 0.3956(3) 0.2584(3) 0.0451(12) Uani 1 1 d . . .
C12 C 0.3843(4) 1.0660(5) 0.3441(4) 0.0434(16) Uani 1 1 d . . .
H1 H 0.3792 1.0037 0.3489 0.043 Uiso 1 1 calc R . .
H2 H 0.3693 1.0969 0.3758 0.043 Uiso 1 1 calc R . .
H3 H 0.4367 1.0797 0.3526 0.043 Uiso 1 1 calc R . .
C13 C 0.4291(5) 0.9883(6) 0.1673(5) 0.058(2) Uani 1 1 d . . .
H4 H 0.4180 0.9295 0.1773 0.058 Uiso 1 1 calc R . .
H5 H 0.4835 0.9954 0.1816 0.058 Uiso 1 1 calc R . .
H6 H 0.4046 0.9985 0.1196 0.058 Uiso 1 1 calc R . .
C22 C 0.2775(6) 0.8883(6) -0.0045(5) 0.070(3) Uani 1 1 d . . .
H7 H 0.2293 0.8589 -0.0270 0.070 Uiso 1 1 calc R . .
H8 H 0.3139 0.8477 0.0253 0.070 Uiso 1 1 calc R . .
H9 H 0.2959 0.9096 -0.0374 0.070 Uiso 1 1 calc R . .
C23 C 0.0797(6) 0.8704(7) 0.0113(6) 0.094(4) Uani 1 1 d . . .
H10 H 0.0713 0.8693 0.0525 0.094 Uiso 1 1 calc R . .
H11 H 0.1009 0.8149 0.0056 0.094 Uiso 1 1 calc R . .
H12 H 0.0319 0.8803 -0.0261 0.094 Uiso 1 1 calc R . .
C32 C 0.0029(5) 0.9836(7) 0.1384(6) 0.072(3) Uani 1 1 d . . .
H13 H 0.0054 1.0076 0.1804 0.072 Uiso 1 1 calc R . .
H14 H 0.0080 0.9206 0.1421 0.072 Uiso 1 1 calc R . .
H15 H -0.0454 0.9985 0.1033 0.072 Uiso 1 1 calc R . .
C33 C 0.1713(5) 1.0602(6) 0.3022(5) 0.060(2) Uani 1 1 d . . .
H16 H 0.1539 1.0024 0.3079 0.060 Uiso 1 1 calc R . .
H17 H 0.1524 1.1027 0.3250 0.060 Uiso 1 1 calc R . .
H18 H 0.2263 1.0613 0.3210 0.060 Uiso 1 1 calc R . .
C42 C 0.1065(5) 0.4024(5) 0.1588(4) 0.0525(19) Uani 1 1 d . . .
H19 H 0.1092 0.4635 0.1483 0.052 Uiso 1 1 calc R . .
H20 H 0.0570 0.3900 0.1590 0.052 Uiso 1 1 calc R . .
H21 H 0.1145 0.3664 0.1255 0.052 Uiso 1 1 calc R . .
C43 C 0.0832(4) 0.4992(5) 0.3380(4) 0.0472(18) Uani 1 1 d . . .
H22 H 0.1026 0.4836 0.3849 0.047 Uiso 1 1 calc R . .
H23 H 0.0283 0.5026 0.3207 0.047 Uiso 1 1 calc R . .
H24 H 0.1036 0.5555 0.3329 0.047 Uiso 1 1 calc R . .
C52 C 0.2439(6) 0.5902(6) 0.5116(5) 0.067(3) Uani 1 1 d . . .
H25 H 0.2937 0.6141 0.5374 0.067 Uiso 1 1 calc R . .
H26 H 0.2209 0.5704 0.5417 0.067 Uiso 1 1 calc R . .
H27 H 0.2122 0.6349 0.4823 0.067 Uiso 1 1 calc R . .
C53 C 0.4326(5) 0.6090(5) 0.4741(5) 0.053(2) Uani 1 1 d . . .
H28 H 0.4821 0.6025 0.5101 0.053 Uiso 1 1 calc R . .
H29 H 0.4116 0.6655 0.4776 0.053 Uiso 1 1 calc R . .
H30 H 0.4375 0.6047 0.4316 0.053 Uiso 1 1 calc R . .
C62 C 0.5022(4) 0.4901(5) 0.3524(5) 0.0504(19) Uani 1 1 d . . .
H31 H 0.5503 0.4826 0.3900 0.050 Uiso 1 1 calc R . .
H32 H 0.4931 0.5517 0.3423 0.050 Uiso 1 1 calc R . .
H33 H 0.5038 0.4598 0.3138 0.050 Uiso 1 1 calc R . .
C63 C 0.3264(5) 0.4195(5) 0.1902(4) 0.056(2) Uani 1 1 d . . .
H34 H 0.3471 0.4754 0.1849 0.056 Uiso 1 1 calc R . .
H35 H 0.2717 0.4237 0.1743 0.056 Uiso 1 1 calc R . .
H36 H 0.3397 0.3756 0.1645 0.056 Uiso 1 1 calc R . .
C71 C 0.1447(5) 1.1705(6) 0.0873(9) 0.098(5) Uani 1 1 d . . .
C72 C 0.1809(7) 1.1443(5) 0.0433(5) 0.077(3) Uani 1 1 d . . .
C73 C 0.2587(6) 1.1581(5) 0.0772(5) 0.062(2) Uani 1 1 d . . .
C74 C 0.2714(5) 1.1941(5) 0.1394(6) 0.062(3) Uani 1 1 d . . .
C75 C 0.2051(7) 1.2023(5) 0.1471(6) 0.069(3) Uani 1 1 d . . .
C81 C 0.3291(5) 0.3346(5) 0.4554(4) 0.0482(18) Uani 1 1 d . . .
C82 C 0.2492(4) 0.3236(4) 0.4246(4) 0.0450(18) Uani 1 1 d . . .
C83 C 0.2334(4) 0.2859(4) 0.3606(4) 0.0408(16) Uani 1 1 d . . .
C84 C 0.3010(4) 0.2752(4) 0.3513(4) 0.0422(17) Uani 1 1 d . . .
C85 C 0.3618(4) 0.3052(4) 0.4108(5) 0.051(2) Uani 1 1 d . . .
C91 C 0.1514(7) 0.6736(6) 0.1378(5) 0.024(2) Uani 0.61 1 d P . .
C92 C 0.0716(8) 0.6779(9) 0.1284(9) 0.051(4) Uani 0.61 1 d P . .
C93 C 0.0207(12) 0.6390(14) 0.0683(11) 0.078(6) Uani 0.61 1 d P . .
C94 C 0.0579(15) 0.6026(15) 0.0205(10) 0.084(6) Uani 0.61 1 d P . .
C95 C 0.1206(13) 0.5965(10) 0.0306(8) 0.076(5) Uani 0.61 1 d P . .
C96 C 0.1765(8) 0.6329(7) 0.0907(6) 0.033(2) Uani 0.61 1 d P . .
C97 C 0.0476(12) 0.7162(12) 0.1765(13) 0.071(6) Uani 0.61 1 d P . .
C98 C 0.2626(9) 0.6338(9) 0.1052(9) 0.056(4) Uani 0.61 1 d P . .
C101 C 0.3523(7) 0.8090(6) 0.3629(5) 0.022(2) Uani 0.61 1 d P . .
C102 C 0.4314(8) 0.8134(8) 0.3796(7) 0.034(2) Uani 0.61 1 d P . .
C103 C 0.4761(9) 0.8556(11) 0.4360(10) 0.055(4) Uani 0.61 1 d P . .
C104 C 0.459(2) 0.887(2) 0.4794(13) 0.110(14) Uani 0.61 1 d P . .
C105 C 0.3743(9) 0.8873(7) 0.4660(6) 0.046(3) Uani 0.61 1 d P . .
C106 C 0.3189(8) 0.8475(6) 0.4078(5) 0.025(2) Uani 0.61 1 d P . .
C107 C 0.4597(8) 0.7748(10) 0.3306(10) 0.051(4) Uani 0.61 1 d P . .
C108 C 0.2329(9) 0.8388(9) 0.3891(9) 0.051(4) Uani 0.61 1 d P . .
C111 C 0.1233(19) 0.6858(17) 0.1424(15) 0.050(8) Uiso 0.39 1 d P . .
C112 C 0.0574(16) 0.7071(18) 0.1510(15) 0.042(6) Uiso 0.39 1 d P . .
C113 C -0.010(2) 0.682(2) 0.0898(19) 0.088(9) Uiso 0.39 1 d P . .
C114 C -0.011(2) 0.649(3) 0.039(2) 0.089(11) Uiso 0.39 1 d P . .
C115 C 0.027(2) 0.618(2) 0.029(2) 0.066(8) Uiso 0.39 1 d P . .
C116 C 0.1349(14) 0.6467(13) 0.0878(12) 0.046(5) Uiso 0.39 1 d P . .
C117 C 0.0524(15) 0.7407(17) 0.2069(15) 0.054(6) Uiso 0.39 1 d P . .
C118 C 0.2162(17) 0.6308(13) 0.0868(12) 0.044(5) Uiso 0.39 1 d P . .
C121 C 0.376(2) 0.800(2) 0.358(2) 0.068(12) Uiso 0.39 1 d P . .
C122 C 0.4444(17) 0.7924(18) 0.3598(16) 0.050(7) Uiso 0.39 1 d P . .
C123 C 0.511(3) 0.823(3) 0.410(3) 0.132(15) Uiso 0.39 1 d P . .
C124 C 0.511(3) 0.853(3) 0.447(3) 0.110(16) Uiso 0.39 1 d P . .
C125 C 0.433(3) 0.883(3) 0.474(3) 0.082(16) Uiso 0.39 1 d P . .
C126 C 0.3484(15) 0.8399(16) 0.4080(14) 0.045(8) Uiso 0.39 1 d P . .
C127 C 0.4572(17) 0.753(2) 0.3051(17) 0.061(8) Uiso 0.39 1 d P . .
C128 C 0.2659(19) 0.8437(18) 0.3976(16) 0.056(8) Uiso 0.39 1 d P . .
C130 C 0.4820(4) 0.2334(6) 0.2823(5) 0.057(2) Uani 1 1 d . . .
H37 H 0.0916 1.1714 0.0795 0.109 Uiso 1 1 d . . .
H38 H 0.1542 1.1231 -0.0014 0.098 Uiso 1 1 d . . .
H39 H 0.2969 1.1468 0.0595 0.079 Uiso 1 1 d . . .
H40 H 0.3206 1.2103 0.1722 0.073 Uiso 1 1 d . . .
H41 H 0.1990 1.2262 0.1862 0.085 Uiso 1 1 d . . .
H42 H 0.3575 0.3576 0.5001 0.059 Uiso 1 1 d . . .
H43 H 0.2128 0.3368 0.4441 0.054 Uiso 1 1 d . . .
H44 H 0.1830 0.2703 0.3285 0.046 Uiso 1 1 d . . .
H45 H 0.3064 0.2494 0.3130 0.052 Uiso 1 1 d . . .
H46 H 0.4146 0.3049 0.4185 0.063 Uiso 1 1 d . . .
H47 H 0.4317 0.2538 0.2755 0.065 Uiso 1 1 d . . .
H48 H 0.4770 0.1698 0.2725 0.065 Uiso 1 1 d . . .

loop_
_atom_site_aniso_label
_atom_site_aniso_U_11
_atom_site_aniso_U_22
_atom_site_aniso_U_33
_atom_site_aniso_U_23
_atom_site_aniso_U_13
_atom_site_aniso_U_12
Co1 0.0370(5) 0.0223(4) 0.0278(5) 0.0058(3) 0.0039(4) 0.0010(3)
Co2 0.0294(4) 0.0200(4) 0.0271(5) 0.0037(3) 0.0062(4) 0.0007(3)
Mn1 0.0360(5) 0.0200(4) 0.0225(5) 0.0030(3) 0.0031(4) -0.0042(3)
Mn2 0.0352(5) 0.0187(4) 0.0250(6) 0.0023(3) 0.0061(4) -0.0029(3)
Cl1 0.0928(18) 0.0600(14) 0.106(2) 0.0099(14) 0.0589(18) 0.0020(12)
Cl2 0.0648(13) 0.0725(15) 0.076(2) -0.0184(13) 0.0226(14) 0.0077(11)
P1 0.0315(8) 0.0200(7) 0.0272(10) 0.0019(6) 0.0038(7) -0.0023(5)
P2 0.0485(10) 0.0274(8) 0.0217(10) 0.0041(6) 0.0033(8) -0.0049(7)
P3 0.0346(9) 0.0356(9) 0.0390(12) 0.0079(7) 0.0102(8) 0.0055(6)
P4 0.0267(7) 0.0223(7) 0.0280(9) 0.0030(6) 0.0045(7) -0.0010(5)
P5 0.0406(9) 0.0234(8) 0.0237(9) 0.0018(6) 0.0078(8) -0.0015(6)
P6 0.0305(8) 0.0276(8) 0.0303(10) 0.0014(6) 0.0099(7) 0.0002(6)
O1 0.048(3) 0.024(2) 0.020(2) 0.0003(17) 0.001(2) -0.0111(17)
O2 0.043(2) 0.023(2) 0.024(3) 0.0048(17) -0.001(2) -0.0081(17)
O11 0.034(2) 0.021(2) 0.038(3) 0.0042(18) 0.001(2) -0.0048(16)
O12 0.050(3) 0.030(2) 0.032(3) -0.0014(19) 0.010(2) 0.0054(18)
O13 0.033(2) 0.037(3) 0.044(3) -0.003(2) 0.012(2) -0.0063(18)
O21 0.062(3) 0.028(2) 0.028(3) 0.0000(19) 0.011(3) -0.004(2)
O22 0.078(4) 0.039(3) 0.032(3) -0.002(2) 0.023(3) -0.008(2)
O23 0.062(3) 0.043(3) 0.039(4) 0.005(2) -0.014(3) -0.014(2)
O31 0.039(2) 0.033(2) 0.041(3) 0.011(2) 0.009(2) 0.0026(18)
O32 0.033(3) 0.077(4) 0.068(5) 0.028(3) 0.010(3) 0.005(2)
O33 0.098(5) 0.042(3) 0.068(5) 0.012(3) 0.049(4) 0.022(3)
O41 0.036(2) 0.023(2) 0.037(3) 0.0064(19) 0.002(2) -0.0070(16)
O42 0.043(2) 0.033(2) 0.029(3) -0.0024(19) 0.003(2) 0.0036(18)
O43 0.033(2) 0.034(2) 0.049(3) 0.002(2) 0.016(2) -0.0052(17)
O51 0.052(3) 0.022(2) 0.038(3) 0.0004(19) 0.016(2) 0.0000(18)
O52 0.063(3) 0.033(3) 0.048(4) -0.001(2) 0.029(3) 0.000(2)
O53 0.049(3) 0.037(3) 0.032(3) 0.003(2) 0.002(2) -0.009(2)
O61 0.040(2) 0.024(2) 0.046(3) 0.0059(19) 0.018(2) 0.0036(17)
O62 0.029(2) 0.054(3) 0.043(3) 0.009(2) 0.014(2) 0.0019(19)
O63 0.066(3) 0.033(3) 0.039(3) 0.004(2) 0.023(3) 0.012(2)
C12 0.044(4) 0.046(4) 0.034(5) -0.001(3) 0.009(3) 0.001(3)
C13 0.042(4) 0.068(6) 0.068(7) -0.008(4) 0.026(4) -0.001(4)
C22 0.104(8) 0.059(6) 0.054(7) -0.014(4) 0.040(6) -0.003(5)
C23 0.079(7) 0.084(8) 0.073(9) 0.013(6) -0.021(6) -0.037(6)
C32 0.041(4) 0.095(7) 0.062(7) 0.026(5) -0.001(5) -0.001(4)
C33 0.068(6) 0.060(5) 0.055(6) -0.004(4) 0.026(5) 0.002(4)
C42 0.061(5) 0.051(5) 0.024(4) -0.004(3) -0.006(4) 0.008(3)
C43 0.039(4) 0.056(5) 0.044(5) -0.008(4) 0.014(4) 0.000(3)
C52 0.098(7) 0.051(5) 0.058(7) -0.017(4) 0.038(6) -0.001(4)
C53 0.054(4) 0.048(4) 0.041(5) -0.001(4) 0.001(4) -0.014(3)
C62 0.044(4) 0.052(5) 0.051(6) 0.013(4) 0.014(4) -0.003(3)
C63 0.079(6) 0.047(5) 0.038(5) -0.005(3) 0.020(5) -0.002(4)
C71 0.057(5) 0.043(5) 0.178(15) 0.066(7) 0.030(8) 0.024(4)
C72 0.119(9) 0.032(4) 0.029(5) 0.019(3) -0.025(5) -0.010(5)
C73 0.106(8) 0.034(4) 0.054(6) 0.013(4) 0.041(6) 0.004(4)
C74 0.055(4) 0.021(4) 0.089(8) 0.018(4) 0.004(5) -0.006(3)
C75 0.110(8) 0.024(4) 0.077(8) 0.005(4) 0.042(7) 0.013(4)
C81 0.066(5) 0.027(4) 0.038(5) 0.013(3) 0.006(4) 0.002(3)
C82 0.057(4) 0.025(3) 0.061(6) 0.014(3) 0.032(4) 0.002(3)
C83 0.041(3) 0.020(3) 0.050(5) 0.007(3) 0.005(3) -0.003(2)
C84 0.054(4) 0.024(3) 0.052(5) -0.004(3) 0.025(4) 0.000(3)
C85 0.039(4) 0.025(3) 0.080(7) 0.020(4) 0.014(4) 0.014(3)
C91 0.031(6) 0.015(5) 0.016(6) 0.003(3) -0.002(5) -0.015(4)
C92 0.031(7) 0.041(8) 0.055(10) 0.018(7) -0.011(7) -0.014(5)
C93 0.064(10) 0.081(13) 0.048(12) 0.011(10) -0.022(11) -0.037(9)
C94 0.084(15) 0.116(17) 0.064(14) 0.035(11) 0.045(12) 0.008(12)
C95 0.130(16) 0.052(9) 0.039(10) -0.011(7) 0.025(11) -0.040(10)
C96 0.032(6) 0.037(6) 0.026(7) 0.003(4) 0.008(5) 0.000(4)
C97 0.083(13) 0.067(11) 0.094(16) 0.005(10) 0.066(13) 0.014(8)
C98 0.048(8) 0.053(8) 0.065(11) -0.003(7) 0.020(8) -0.006(6)
C101 0.024(6) 0.014(5) 0.016(6) 0.001(3) -0.003(5) -0.011(4)
C102 0.033(7) 0.032(6) 0.029(7) 0.007(5) 0.005(6) 0.003(4)
C103 0.034(7) 0.064(9) 0.039(10) 0.019(7) -0.016(7) -0.025(6)
C104 0.14(3) 0.100(17) 0.031(11) 0.033(11) -0.029(15) -0.082(18)
C105 0.074(9) 0.030(6) 0.013(6) -0.004(4) -0.004(6) -0.027(5)
C106 0.031(7) 0.027(5) 0.010(5) -0.006(3) -0.001(5) -0.005(4)
C107 0.045(8) 0.052(8) 0.063(11) -0.007(8) 0.030(8) 0.001(6)
C108 0.038(8) 0.051(8) 0.077(11) 0.012(6) 0.036(8) 0.008(5)
C130 0.040(4) 0.058(5) 0.070(7) -0.008(4) 0.018(4) -0.004(3)

loop_
_atom_type_symbol
_atom_type_description
_atom_type_scat_dispersion_real
_atom_type_scat_dispersion_imag
_atom_type_scat_source
C C 0.0033 0.0016 'International Tables Vol C Tables 4.2.6.8 and 6.1.1.4'
H H 0.0000 0.0000 'International Tables Vol C Tables 4.2.6.8 and 6.1.1.4'
O O 0.0106 0.0060 'International Tables Vol C Tables 4.2.6.8 and 6.1.1.4'
Co Co 0.3494 0.9721 'International Tables Vol C Tables 4.2.6.8 and 6.1.1.4'
Mn Mn 0.3368 0.7283 'International Tables Vol C Tables 4.2.6.8 and 6.1.1.4'
Cl Cl 0.1484 0.1585 'International Tables Vol C Tables 4.2.6.8 and 6.1.1.4'
P P 0.1023 0.0942 'International Tables Vol C Tables 4.2.6.8 and 6.1.1.4'

loop_
_geom_angle_atom_site_label_1
_geom_angle_atom_site_label_2
_geom_angle_atom_site_label_3
_geom_angle
_geom_angle_site_symmetry_1
_geom_angle_site_symmetry_3
_geom_angle_publ_flag
C71 Co1 C73 66.2(4) . . ?
C71 Co1 C72 40.2(5) . . ?
C73 Co1 C72 38.8(4) . . ?
C71 Co1 C75 40.3(5) . . ?
C73 Co1 C75 64.6(4) . . ?
C72 Co1 C75 66.2(4) . . ?
C71 Co1 C74 65.4(4) . . ?
C73 Co1 C74 38.6(4) . . ?
C72 Co1 C74 64.9(4) . . ?
C75 Co1 C74 37.4(4) . . ?
C71 Co1 P3 92.4(3) . . ?
C73 Co1 P3 158.5(3) . . ?
C72 Co1 P3 124.2(4) . . ?
C75 Co1 P3 97.9(3) . . ?
C74 Co1 P3 131.4(3) . . ?
C71 Co1 P1 147.5(5) . . ?
C73 Co1 P1 105.3(3) . . ?
C72 Co1 P1 143.9(4) . . ?
C75 Co1 P1 107.3(3) . . ?
C74 Co1 P1 88.3(2) . . ?
P3 Co1 P1 91.51(7) . . ?
C71 Co1 P2 119.2(5) . . ?
C73 Co1 P2 101.3(3) . . ?
C72 Co1 P2 91.8(3) . . ?
C75 Co1 P2 157.6(3) . . ?
C74 Co1 P2 137.6(3) . . ?
P3 Co1 P2 90.96(8) . . ?
P1 Co1 P2 92.92(7) . . ?
C83 Co2 C82 39.7(3) . . ?
C83 Co2 C81 65.7(3) . . ?
C82 Co2 C81 39.4(3) . . ?
C83 Co2 C84 38.8(3) . . ?
C82 Co2 C84 66.4(3) . . ?
C81 Co2 C84 66.1(3) . . ?
C83 Co2 C85 65.7(3) . . ?
C82 Co2 C85 66.3(3) . . ?
C81 Co2 C85 39.2(3) . . ?
C84 Co2 C85 39.7(3) . . ?
C83 Co2 P6 131.9(2) . . ?
C82 Co2 P6 159.0(2) . . ?
C81 Co2 P6 123.2(2) . . ?
C84 Co2 P6 97.2(2) . . ?
C85 Co2 P6 92.7(2) . . ?
C83 Co2 P4 88.0(2) . . ?
C82 Co2 P4 105.5(2) . . ?
C81 Co2 P4 144.7(2) . . ?
C84 Co2 P4 108.1(2) . . ?
C85 Co2 P4 147.8(3) . . ?
P6 Co2 P4 91.73(7) . . ?
C83 Co2 P5 137.3(2) . . ?
C82 Co2 P5 99.9(2) . . ?
C81 Co2 P5 91.2(2) . . ?
C84 Co2 P5 156.8(2) . . ?
C85 Co2 P5 118.4(3) . . ?
P6 Co2 P5 90.84(7) . . ?
P4 Co2 P5 93.39(7) . . ?
O1 Mn1 O2 77.09(17) . . ?
O1 Mn1 O31 107.06(18) . . ?
O2 Mn1 O31 116.0(2) . . ?
O1 Mn1 O11 161.08(18) . . ?
O2 Mn1 O11 90.61(18) . . ?
O31 Mn1 O11 91.20(17) . . ?
O1 Mn1 O21 97.47(18) . . ?
O2 Mn1 O21 151.80(19) . . ?
O31 Mn1 O21 92.1(2) . . ?
O11 Mn1 O21 86.56(19) . . ?
O1 Mn2 O2 77.15(17) . . ?
O1 Mn2 O41 90.74(18) . . ?
O2 Mn2 O41 160.86(18) . . ?
O1 Mn2 O61 115.60(19) . . ?
O2 Mn2 O61 107.87(18) . . ?
O41 Mn2 O61 90.66(17) . . ?
O1 Mn2 O51 151.05(18) . . ?
O2 Mn2 O51 97.00(18) . . ?
O41 Mn2 O51 86.41(18) . . ?
O61 Mn2 O51 93.26(18) . . ?
O11 P1 O12 109.5(3) . . ?
O11 P1 O13 107.4(3) . . ?
O12 P1 O13 99.1(3) . . ?
O11 P1 Co1 120.38(19) . . ?
O12 P1 Co1 106.51(19) . . ?
O13 P1 Co1 111.9(2) . . ?
O21 P2 O22 109.1(3) . . ?
O21 P2 O23 108.3(3) . . ?
O22 P2 O23 100.7(3) . . ?
O21 P2 Co1 120.3(2) . . ?
O22 P2 Co1 106.1(2) . . ?
O23 P2 Co1 110.5(2) . . ?
O31 P3 O33 108.2(3) . . ?
O31 P3 O32 109.0(3) . . ?
O33 P3 O32 100.5(4) . . ?
O31 P3 Co1 120.82(19) . . ?
O33 P3 Co1 110.0(2) . . ?
O32 P3 Co1 106.5(2) . . ?
O41 P4 O42 109.8(3) . . ?
O41 P4 O43 107.2(2) . . ?
O42 P4 O43 99.6(3) . . ?
O41 P4 Co2 120.43(19) . . ?
O42 P4 Co2 106.06(18) . . ?
O43 P4 Co2 111.8(2) . . ?
O51 P5 O52 108.9(3) . . ?
O51 P5 O53 108.4(3) . . ?
O52 P5 O53 100.5(3) . . ?
O51 P5 Co2 120.3(2) . . ?
O52 P5 Co2 106.49(19) . . ?
O53 P5 Co2 110.5(2) . . ?
O61 P6 O62 108.7(3) . . ?
O61 P6 O63 107.2(3) . . ?
O62 P6 O63 100.5(3) . . ?
O61 P6 Co2 120.84(18) . . ?
O62 P6 Co2 106.89(19) . . ?
O63 P6 Co2 110.8(2) . . ?
C91 O1 C111 24.0(9) . . ?
C91 O1 Mn1 128.7(5) . . ?
C111 O1 Mn1 125.6(10) . . ?
C91 O1 Mn2 127.4(5) . . ?
C111 O1 Mn2 127.1(10) . . ?
Mn1 O1 Mn2 103.3(2) . . ?
C101 O2 C121 20.9(14) . . ?
C101 O2 Mn2 130.2(5) . . ?
C121 O2 Mn2 129.9(14) . . ?
C101 O2 Mn1 125.9(5) . . ?
C121 O2 Mn1 126.0(14) . . ?
Mn2 O2 Mn1 102.4(2) . . ?
P1 O11 Mn1 128.7(3) . . ?
C12 O12 P1 119.1(4) . . ?
C13 O13 P1 118.9(4) . . ?
P2 O21 Mn1 127.9(3) . . ?
C22 O22 P2 118.0(5) . . ?
C23 O23 P2 122.0(6) . . ?
P3 O31 Mn1 128.5(3) . . ?
C32 O32 P3 119.3(6) . . ?
C33 O33 P3 123.2(5) . . ?
P4 O41 Mn2 128.7(3) . . ?
C42 O42 P4 119.3(4) . . ?
C43 O43 P4 118.3(4) . . ?
P5 O51 Mn2 126.7(3) . . ?
C52 O52 P5 118.6(5) . . ?
C53 O53 P5 121.4(5) . . ?
P6 O61 Mn2 127.9(3) . . ?
C62 O62 P6 120.3(5) . . ?
C63 O63 P6 122.2(5) . . ?
C72 C71 C75 105.5(8) . . ?
C72 C71 Co1 70.3(5) . . ?
C75 C71 Co1 70.3(5) . . ?
C73 C72 C71 107.4(9) . . ?
C73 C72 Co1 70.4(5) . . ?
C71 C72 Co1 69.5(5) . . ?
C74 C73 C72 108.5(9) . . ?
C74 C73 Co1 71.2(5) . . ?
C72 C73 Co1 70.8(5) . . ?
C75 C74 C73 110.0(9) . . ?
C75 C74 Co1 71.1(5) . . ?
C73 C74 Co1 70.2(5) . . ?
C74 C75 C71 108.5(10) . . ?
C74 C75 Co1 71.5(5) . . ?
C71 C75 Co1 69.4(5) . . ?
C85 C81 C82 108.7(7) . . ?
C85 C81 Co2 70.7(4) . . ?
C82 C81 Co2 70.0(4) . . ?
C81 C82 C83 106.7(6) . . ?
C81 C82 Co2 70.5(4) . . ?
C83 C82 Co2 70.0(4) . . ?
C84 C83 C82 109.5(7) . . ?
C84 C83 Co2 71.0(4) . . ?
C82 C83 Co2 70.3(4) . . ?
C83 C84 C85 107.6(7) . . ?
C83 C84 Co2 70.3(4) . . ?
C85 C84 Co2 70.4(4) . . ?
C81 C85 C84 107.4(6) . . ?
C81 C85 Co2 70.1(4) . . ?
C84 C85 Co2 69.8(4) . . ?
C111 C91 C116 110(4) . . ?
C111 C91 O1 93(4) . . ?
C116 C91 O1 154.9(17) . . ?
C111 C91 C96 144(4) . . ?
C116 C91 C96 33.7(12) . . ?
O1 C91 C96 122.3(11) . . ?
C111 C91 C92 22(3) . . ?
C116 C91 C92 89.9(16) . . ?
O1 C91 C92 114.6(12) . . ?
C96 C91 C92 123.0(11) . . ?
C111 C91 C112 3(3) . . ?
C116 C91 C112 108.4(17) . . ?
O1 C91 C112 95.6(11) . . ?
C96 C91 C112 142.0(12) . . ?
C92 C91 C112 19.4(10) . . ?
C111 C91 C118 159(4) . . ?
C116 C91 C118 49.0(15) . . ?
O1 C91 C118 106.4(10) . . ?
C96 C91 C118 16.1(8) . . ?
C92 C91 C118 138.9(12) . . ?
C112 C91 C118 157.2(13) . . ?
C112 C92 C111 108(4) . . ?
C112 C92 C97 11(2) . . ?
C111 C92 C97 109(2) . . ?
C112 C92 C93 122(3) . . ?
C111 C92 C93 128(3) . . ?
C97 C92 C93 123.1(19) . . ?
C112 C92 C113 77(3) . . ?
C111 C92 C113 163(3) . . ?
C97 C92 C113 80(2) . . ?
C93 C92 C113 45.1(17) . . ?
C112 C92 C91 122(3) . . ?
C111 C92 C91 14.5(19) . . ?
C97 C92 C91 122.5(14) . . ?
C93 C92 C91 114.4(19) . . ?
C113 C92 C91 155(2) . . ?
C112 C92 C116 156(3) . . ?
C111 C92 C116 50(2) . . ?
C97 C92 C116 158.9(15) . . ?
C93 C92 C116 77.9(17) . . ?
C113 C92 C116 120(2) . . ?
C91 C92 C116 36.7(10) . . ?
C112 C92 C114 113(3) . . ?
C111 C92 C114 133(3) . . ?
C97 C92 C114 116.4(18) . . ?
C93 C92 C114 12.5(16) . . ?
C113 C92 C114 36.6(18) . . ?
C91 C92 C114 120.2(18) . . ?
C116 C92 C114 83.7(16) . . ?
C114 C93 C115 68(4) . . ?
C114 C93 C113 81(5) . . ?
C115 C93 C113 148(4) . . ?
C114 C93 C92 142(5) . . ?
C115 C93 C92 133(4) . . ?
C113 C93 C92 69(2) . . ?
C114 C93 C94 85(5) . . ?
C115 C93 C94 18(3) . . ?
C113 C93 C94 161(3) . . ?
C92 C93 C94 115.6(18) . . ?
C114 C93 C112 127(5) . . ?
C115 C93 C112 150(3) . . ?
C113 C93 C112 50(2) . . ?
C92 C93 C112 19.9(11) . . ?
C94 C93 C112 134.7(16) . . ?
C115 C94 C95 152(5) . . ?
C115 C94 C93 25(4) . . ?
C95 C94 C93 128(2) . . ?
C115 C94 C114 6(3) . . ?
C95 C94 C114 149(3) . . ?
C93 C94 C114 24.9(15) . . ?
C115 C94 C116 100(4) . . ?
C95 C94 C116 52.5(15) . . ?
C93 C94 C116 76.2(14) . . ?
C114 C94 C116 97(2) . . ?
C94 C95 C116 87(2) . . ?
C94 C95 C96 120(2) . . ?
C116 C95 C96 32.9(10) . . ?
C94 C95 C115 10.7(19) . . ?
C116 C95 C115 76.5(19) . . ?
C96 C95 C115 109.2(18) . . ?
C94 C95 C118 144(2) . . ?
C116 C95 C118 56.8(13) . . ?
C96 C95 C118 24.6(8) . . ?
C115 C95 C118 133.3(18) . . ?
C118 C96 C116 164(3) . . ?
C118 C96 C91 134(2) . . ?
C116 C96 C91 48.7(19) . . ?
C118 C96 C95 107(2) . . ?
C116 C96 C95 71(2) . . ?
C91 C96 C95 118.6(14) . . ?
C118 C96 C98 16.6(19) . . ?
C116 C96 C98 163(2) . . ?
C91 C96 C98 118.6(11) . . ?
C95 C96 C98 122.8(15) . . ?
C118 C96 C111 144(2) . . ?
C116 C96 C111 38(2) . . ?
C91 C96 C111 10.6(11) . . ?
C95 C96 C111 108.2(16) . . ?
C98 C96 C111 128.9(14) . . ?
C112 C97 C117 152(5) . . ?
C112 C97 C92 13(3) . . ?
C117 C97 C92 155(3) . . ?
C112 C97 C113 49(4) . . ?
C117 C97 C113 151(3) . . ?
C92 C97 C113 51.0(15) . . ?
C112 C97 C111 29(3) . . ?
C117 C97 C111 128(3) . . ?
C92 C97 C111 27.0(11) . . ?
C113 C97 C111 77.2(18) . . ?
C118 C98 C96 16.2(19) . . ?
C121 C101 C126 130(6) . . ?
C121 C101 O2 89(6) . . ?
C126 C101 O2 140.3(19) . . ?
C121 C101 C102 30(5) . . ?
C126 C101 C102 100.8(17) . . ?
O2 C101 C102 118.9(12) . . ?
C121 C101 C106 150(6) . . ?
C126 C101 C106 19.9(14) . . ?
O2 C101 C106 120.6(10) . . ?
C102 C101 C106 120.5(10) . . ?
C121 C101 C122 11(6) . . ?
C126 C101 C122 119.6(19) . . ?
O2 C101 C122 100.0(13) . . ?
C102 C101 C122 19.0(11) . . ?
C106 C101 C122 139.4(13) . . ?
C122 C102 C121 102(4) . . ?
C122 C102 C103 124(4) . . ?
C121 C102 C103 134(3) . . ?
C122 C102 C123 75(4) . . ?
C121 C102 C123 174(3) . . ?
C103 C102 C123 49(2) . . ?
C122 C102 C101 117(3) . . ?
C121 C102 C101 15(2) . . ?
C103 C102 C101 119.2(15) . . ?
C123 C102 C101 168(3) . . ?
C122 C102 C107 6(3) . . ?
C121 C102 C107 102(3) . . ?
C103 C102 C107 123.9(15) . . ?
C123 C102 C107 75(2) . . ?
C101 C102 C107 116.7(12) . . ?
C122 C102 C124 107(4) . . ?
C121 C102 C124 151(3) . . ?
C103 C102 C124 17(2) . . ?
C123 C102 C124 32(2) . . ?
C101 C102 C124 136(2) . . ?
C107 C102 C124 107(2) . . ?
C122 C102 C126 150(3) . . ?
C121 C102 C126 49(2) . . ?
C103 C102 C126 85.3(15) . . ?
C123 C102 C126 134(3) . . ?
C101 C102 C126 34.1(10) . . ?
C107 C102 C126 150.7(13) . . ?
C124 C102 C126 102(2) . . ?
C123 C103 C104 161(4) . . ?
C123 C103 C102 68(3) . . ?
C104 C103 C102 129(2) . . ?
C123 C103 C125 171(3) . . ?
C104 C103 C125 17(3) . . ?
C102 C103 C125 111(3) . . ?
C123 C103 C122 50(3) . . ?
C104 C103 C122 146(2) . . ?
C102 C103 C122 17.6(11) . . ?
C125 C103 C122 129(3) . . ?
C125 C104 C103 111(10) . . ?
C125 C104 C124 133(10) . . ?
C103 C104 C124 23(2) . . ?
C125 C104 C105 8(9) . . ?
C103 C104 C105 116(2) . . ?
C124 C104 C105 139(3) . . ?
C125 C104 C123 118(10) . . ?
C103 C104 C123 9.1(19) . . ?
C124 C104 C123 14(3) . . ?
C105 C104 C123 125(2) . . ?
C125 C105 C126 96(3) . . ?
C125 C105 C106 119(3) . . ?
C126 C105 C106 23.6(9) . . ?
C125 C105 C104 3(4) . . ?
C126 C105 C104 99(2) . . ?
C106 C105 C104 122.1(18) . . ?
C125 C105 C128 141(3) . . ?
C126 C105 C128 44.7(13) . . ?
C106 C105 C128 21.2(9) . . ?
C104 C105 C128 143.3(18) . . ?
C126 C106 C128 161(4) . . ?
C126 C106 C105 72(3) . . ?
C128 C106 C105 126(2) . . ?
C126 C106 C101 41(3) . . ?
C128 C106 C101 121(2) . . ?
C105 C106 C101 112.9(13) . . ?
C126 C106 C108 159(4) . . ?
C128 C106 C108 2(2) . . ?
C105 C106 C108 128.1(14) . . ?
C101 C106 C108 119.0(10) . . ?
C126 C106 C121 34(3) . . ?
C128 C106 C121 129(2) . . ?
C105 C106 C121 105.3(17) . . ?
C101 C106 C121 7.7(15) . . ?
C108 C106 C121 126.6(16) . . ?
C127 C107 C122 154(5) . . ?
C127 C107 C102 155(4) . . ?
C122 C107 C102 5(2) . . ?
C127 C107 C123 153(4) . . ?
C122 C107 C123 50(3) . . ?
C102 C107 C123 50.1(18) . . ?
C127 C107 C121 126(4) . . ?
C122 C107 C121 30(3) . . ?
C102 C107 C121 29.8(13) . . ?
C123 C107 C121 80(2) . . ?
C128 C108 C106 4(4) . . ?
C91 C111 C92 143(5) . . ?
C91 C111 C116 46(3) . . ?
C92 C111 C116 100(3) . . ?
C91 C111 C112 176(5) . . ?
C92 C111 C112 32.7(17) . . ?
C116 C111 C112 131(3) . . ?
C91 C111 O1 63(3) . . ?
C92 C111 O1 152(3) . . ?
C116 C111 O1 108(2) . . ?
C112 C111 O1 121(2) . . ?
C91 C111 C96 25(3) . . ?
C92 C111 C96 119(3) . . ?
C116 C111 C96 20.4(11) . . ?
C112 C111 C96 151(3) . . ?
O1 C111 C96 87.9(15) . . ?
C91 C111 C97 168(4) . . ?
C92 C111 C97 44.5(18) . . ?
C116 C111 C97 144(3) . . ?
C112 C111 C97 13.7(15) . . ?
O1 C111 C97 107.8(18) . . ?
C96 C111 C97 163(2) . . ?
C92 C112 C97 156(5) . . ?
C92 C112 C111 39(2) . . ?
C97 C112 C111 137(4) . . ?
C92 C112 C117 159(4) . . ?
C97 C112 C117 15(3) . . ?
C111 C112 C117 127(3) . . ?
C92 C112 C113 72(3) . . ?
C97 C112 C113 111(4) . . ?
C111 C112 C113 110(3) . . ?
C117 C112 C113 124(3) . . ?
C92 C112 C93 38(2) . . ?
C97 C112 C93 139(4) . . ?
C111 C112 C93 77(2) . . ?
C117 C112 C93 154(2) . . ?
C113 C112 C93 34.2(16) . . ?
C92 C112 C91 38(2) . . ?
C97 C112 C91 137(4) . . ?
C111 C112 C91 1.4(15) . . ?
C117 C112 C91 128(2) . . ?
C113 C112 C91 109(2) . . ?
C93 C112 C91 75.6(14) . . ?
C93 C113 C114 35(2) . . ?
C93 C113 C92 66(2) . . ?
C114 C113 C92 98(3) . . ?
C93 C113 C112 96(3) . . ?
C114 C113 C112 128(4) . . ?
C92 C113 C112 30.8(12) . . ?
C93 C113 C97 113(3) . . ?
C114 C113 C97 147(4) . . ?
C92 C113 C97 49.3(15) . . ?
C112 C113 C97 19.6(12) . . ?
C93 C113 C115 15(2) . . ?
C114 C113 C115 21(3) . . ?
C92 C113 C115 77(2) . . ?
C112 C113 C115 108(3) . . ?
C97 C113 C115 126(2) . . ?
C93 C114 C115 69(5) . . ?
C93 C114 C113 64(5) . . ?
C115 C114 C113 132(6) . . ?
C93 C114 C94 70(5) . . ?
C115 C114 C94 5(2) . . ?
C113 C114 C94 132(4) . . ?
C93 C114 C92 26(4) . . ?
C115 C114 C92 87(4) . . ?
C113 C114 C92 46(3) . . ?
C94 C114 C92 86(2) . . ?
C94 C115 C93 137(7) . . ?
C94 C115 C114 169(6) . . ?
C93 C115 C114 43(3) . . ?
C94 C115 C95 17(3) . . ?
C93 C115 C95 121(4) . . ?
C114 C115 C95 156(4) . . ?
C94 C115 C113 150(5) . . ?
C93 C115 C113 17(2) . . ?
C114 C115 C113 27(4) . . ?
C95 C115 C113 133(2) . . ?
C94 C115 C116 60(4) . . ?
C93 C115 C116 79(3) . . ?
C114 C115 C116 115(4) . . ?
C95 C115 C116 42.5(12) . . ?
C113 C115 C116 91(2) . . ?
C96 C116 C91 98(3) . . ?
C96 C116 C95 77(2) . . ?
C91 C116 C95 168(2) . . ?
C96 C116 C111 121(3) . . ?
C91 C116 C111 23.9(14) . . ?
C95 C116 C111 159(3) . . ?
C96 C116 C118 8.1(13) . . ?
C91 C116 C118 100(2) . . ?
C95 C116 C118 75.7(18) . . ?
C111 C116 C118 124(2) . . ?
C96 C116 C94 117(2) . . ?
C91 C116 C94 143(2) . . ?
C95 C116 C94 40.3(13) . . ?
C111 C116 C94 120(2) . . ?
C118 C116 C94 116.0(19) . . ?
C96 C116 C92 149(3) . . ?
C91 C116 C92 53.4(12) . . ?
C95 C116 C92 129.9(19) . . ?
C111 C116 C92 30.0(15) . . ?
C118 C116 C92 153.1(19) . . ?
C94 C116 C92 90.2(14) . . ?
C96 C116 C115 137(3) . . ?
C91 C116 C115 123(2) . . ?
C95 C116 C115 61.0(16) . . ?
C111 C116 C115 100(2) . . ?
C118 C116 C115 137(2) . . ?
C94 C116 C115 20.7(10) . . ?
C92 C116 C115 69.8(14) . . ?
C97 C117 C112 14(2) . . ?
C96 C118 C98 147(4) . . ?
C96 C118 C116 8.1(14) . . ?
C98 C118 C116 150(3) . . ?
C96 C118 C95 48.6(18) . . ?
C98 C118 C95 161(3) . . ?
C116 C118 C95 47.4(13) . . ?
C96 C118 C91 29.9(14) . . ?
C98 C118 C91 119(3) . . ?
C116 C118 C91 31.2(10) . . ?
C95 C118 C91 78.2(13) . . ?
C101 C121 C102 135(7) . . ?
C101 C121 C122 165(8) . . ?
C102 C121 C122 29.8(18) . . ?
C101 C121 O2 70(5) . . ?
C102 C121 O2 155(4) . . ?
C122 C121 O2 125(3) . . ?
C101 C121 C126 35(4) . . ?
C102 C121 C126 101(4) . . ?
C122 C121 C126 131(4) . . ?
O2 C121 C126 104(3) . . ?
C101 C121 C106 22(4) . . ?
C102 C121 C106 113(3) . . ?
C122 C121 C106 143(4) . . ?
O2 C121 C106 92.0(19) . . ?
C126 C121 C106 12.2(12) . . ?
C101 C121 C107 173(6) . . ?
C102 C121 C107 48.5(17) . . ?
C122 C121 C107 19.0(17) . . ?
O2 C121 C107 106(2) . . ?
C126 C121 C107 150(3) . . ?
C106 C121 C107 161(3) . . ?
C102 C122 C107 169(5) . . ?
C102 C122 C121 49(3) . . ?
C107 C122 C121 131(4) . . ?
C102 C122 C123 78(4) . . ?
C107 C122 C123 103(4) . . ?
C121 C122 C123 126(4) . . ?
C102 C122 C127 167(4) . . ?
C107 C122 C127 11(2) . . ?
C121 C122 C127 121(3) . . ?
C123 C122 C127 113(3) . . ?
C102 C122 C103 38(3) . . ?
C107 C122 C103 141(3) . . ?
C121 C122 C103 87(3) . . ?
C123 C122 C103 39(2) . . ?
C127 C122 C103 152(2) . . ?
C102 C122 C101 44(3) . . ?
C107 C122 C101 135(3) . . ?
C121 C122 C101 4(2) . . ?
C123 C122 C101 122(3) . . ?
C127 C122 C101 125(2) . . ?
C103 C122 C101 82.6(16) . . ?
C103 C123 C124 33(4) . . ?
C103 C123 C102 63(3) . . ?
C124 C123 C102 96(6) . . ?
C103 C123 C122 90(4) . . ?
C124 C123 C122 123(7) . . ?
C102 C123 C122 27.2(16) . . ?
C103 C123 C107 117(4) . . ?
C124 C123 C107 150(7) . . ?
C102 C123 C107 54(2) . . ?
C122 C123 C107 27.5(18) . . ?
C103 C123 C104 10(2) . . ?
C124 C123 C104 24(4) . . ?
C102 C123 C104 72(2) . . ?
C122 C123 C104 99(3) . . ?
C107 C123 C104 126(3) . . ?
C123 C124 C104 142(7) . . ?
C123 C124 C102 53(5) . . ?
C104 C124 C102 89(3) . . ?
C123 C124 C125 132(6) . . ?
C104 C124 C125 11(2) . . ?
C102 C124 C125 79(3) . . ?
C104 C125 C105 168(10) . . ?
C104 C125 C103 52(10) . . ?
C105 C125 C103 136(5) . . ?
C104 C125 C124 37(10) . . ?
C105 C125 C124 152(5) . . ?
C103 C125 C124 16.0(19) . . ?
C104 C125 C126 140(10) . . ?
C105 C125 C126 48(3) . . ?
C103 C125 C126 88(3) . . ?
C124 C125 C126 104(3) . . ?
C106 C126 C101 119(4) . . ?
C106 C126 C105 84(3) . . ?
C101 C126 C105 155(3) . . ?
C106 C126 C121 134(4) . . ?
C101 C126 C121 15(2) . . ?
C105 C126 C121 141(3) . . ?
C106 C126 C128 12(2) . . ?
C101 C126 C128 108(3) . . ?
C105 C126 C128 96(2) . . ?
C121 C126 C128 123(3) . . ?
C106 C126 C125 120(4) . . ?
C101 C126 C125 120(3) . . ?
C105 C126 C125 35.8(19) . . ?
C121 C126 C125 105(3) . . ?
C128 C126 C125 131(3) . . ?
C106 C126 C102 163(4) . . ?
C101 C126 C102 45.1(12) . . ?
C105 C126 C102 110.8(17) . . ?
C121 C126 C102 29.8(18) . . ?
C128 C126 C102 153(2) . . ?
C125 C126 C102 75(2) . . ?
C107 C127 C122 15(3) . . ?
C108 C128 C106 174(6) . . ?
C108 C128 C126 167(5) . . ?
C106 C128 C126 7.3(14) . . ?
C108 C128 C105 153(5) . . ?
C106 C128 C105 32.9(15) . . ?
C126 C128 C105 39.6(14) . . ?
Cl1 C130 Cl2 113.1(5) . . ?

loop_
_geom_bond_atom_site_label_1
_geom_bond_atom_site_label_2
_geom_bond_distance
_geom_bond_site_symmetry_2
_geom_bond_publ_flag
Co1 C71 2.072(8) . ?
Co1 C73 2.077(8) . ?
Co1 C72 2.083(8) . ?
Co1 C75 2.084(8) . ?
Co1 C74 2.090(7) . ?
Co1 P3 2.1677(19) . ?
Co1 P1 2.1698(19) . ?
Co1 P2 2.184(2) . ?
Co2 C83 2.079(6) . ?
Co2 C82 2.082(6) . ?
Co2 C81 2.089(7) . ?
Co2 C84 2.088(6) . ?
Co2 C85 2.096(6) . ?
Co2 P6 2.1713(17) . ?
Co2 P4 2.1728(19) . ?
Co2 P5 2.183(2) . ?
Mn1 O1 2.074(4) . ?
Mn1 O2 2.090(5) . ?
Mn1 O31 2.096(5) . ?
Mn1 O11 2.100(4) . ?
Mn1 O21 2.111(5) . ?
Mn2 O1 2.076(5) . ?
Mn2 O2 2.085(4) . ?
Mn2 O41 2.107(4) . ?
Mn2 O61 2.111(4) . ?
Mn2 O51 2.127(5) . ?
Cl1 C130 1.708(10) . ?
Cl2 C130 1.775(10) . ?
P1 O11 1.501(4) . ?
P1 O12 1.605(5) . ?
P1 O13 1.608(4) . ?
P2 O21 1.503(5) . ?
P2 O22 1.594(5) . ?
P2 O23 1.597(6) . ?
P3 O31 1.504(5) . ?
P3 O33 1.599(6) . ?
P3 O32 1.616(6) . ?
P4 O41 1.495(4) . ?
P4 O42 1.599(5) . ?
P4 O43 1.613(4) . ?
P5 O51 1.495(5) . ?
P5 O52 1.598(5) . ?
P5 O53 1.600(5) . ?
P6 O61 1.505(4) . ?
P6 O62 1.585(5) . ?
P6 O63 1.615(5) . ?
O1 C91 1.330(11) . ?
O1 C111 1.49(3) . ?
O2 C101 1.362(11) . ?
O2 C121 1.45(4) . ?
O12 C12 1.445(9) . ?
O13 C13 1.442(9) . ?
O22 C22 1.450(9) . ?
O23 C23 1.429(10) . ?
O32 C32 1.402(10) . ?
O33 C33 1.384(11) . ?
O42 C42 1.449(9) . ?
O43 C43 1.440(8) . ?
O52 C52 1.459(9) . ?
O53 C53 1.441(8) . ?
O62 C62 1.434(8) . ?
O63 C63 1.400(10) . ?
C71 C72 1.427(17) . ?
C71 C75 1.432(17) . ?
C72 C73 1.382(15) . ?
C73 C74 1.378(14) . ?
C74 C75 1.337(13) . ?
C81 C85 1.405(12) . ?
C81 C82 1.407(11) . ?
C82 C83 1.412(12) . ?
C83 C84 1.382(10) . ?
C84 C85 1.422(12) . ?
C91 C111 0.61(2) . ?
C91 C116 1.08(2) . ?
C91 C96 1.420(18) . ?
C91 C92 1.447(19) . ?
C91 C112 1.98(3) . ?
C91 C118 2.05(3) . ?
C92 C112 0.78(2) . ?
C92 C111 0.91(3) . ?
C92 C97 1.41(2) . ?
C92 C93 1.41(2) . ?
C92 C113 1.45(4) . ?
C92 C116 1.80(3) . ?
C92 C114 2.00(5) . ?
C93 C114 0.70(4) . ?
C93 C115 0.96(4) . ?
C93 C113 1.09(4) . ?
C93 C94 1.56(3) . ?
C93 C112 1.94(4) . ?
C94 C115 0.71(3) . ?
C94 C95 1.13(3) . ?
C94 C114 1.66(4) . ?
C94 C116 1.74(3) . ?
C95 C116 1.38(3) . ?
C95 C96 1.42(2) . ?
C95 C115 1.79(4) . ?
C95 C118 1.82(3) . ?
C96 C118 0.79(2) . ?
C96 C116 0.80(2) . ?
C96 C98 1.539(17) . ?
C96 C111 1.95(3) . ?
C97 C112 0.66(2) . ?
C97 C117 0.73(3) . ?
C97 C113 1.83(5) . ?
C97 C111 1.91(3) . ?
C98 C118 0.81(3) . ?
C101 C121 0.52(4) . ?
C101 C126 1.11(3) . ?
C101 C102 1.400(19) . ?
C101 C106 1.469(18) . ?
C101 C122 1.79(3) . ?
C102 C122 0.65(3) . ?
C102 C121 0.98(4) . ?
C102 C103 1.34(2) . ?
C102 C123 1.40(5) . ?
C102 C107 1.480(19) . ?
C102 C124 1.75(6) . ?
C102 C126 1.94(3) . ?
C103 C123 1.13(5) . ?
C103 C104 1.21(4) . ?
C103 C125 1.43(7) . ?
C103 C122 1.79(4) . ?
C104 C125 0.46(8) . ?
C104 C124 1.51(7) . ?
C104 C105 1.51(4) . ?
C104 C123 2.31(7) . ?
C105 C125 1.06(5) . ?
C105 C126 1.35(3) . ?
C105 C106 1.417(15) . ?
C105 C128 2.11(4) . ?
C106 C126 0.57(2) . ?
C106 C128 0.94(3) . ?
C106 C108 1.524(17) . ?
C106 C121 1.94(4) . ?
C107 C127 0.63(3) . ?
C107 C122 0.83(3) . ?
C107 C123 1.76(6) . ?
C107 C121 1.94(4) . ?
C108 C128 0.58(3) . ?
C111 C116 1.41(3) . ?
C111 C112 1.37(4) . ?
C112 C117 1.35(4) . ?
C112 C113 1.48(5) . ?
C113 C114 1.21(5) . ?
C113 C115 1.97(5) . ?
C114 C115 0.95(4) . ?
C115 C116 1.99(4) . ?
C116 C118 1.57(3) . ?
C121 C122 1.29(4) . ?
C121 C126 1.49(4) . ?
C122 C123 1.38(6) . ?
C122 C127 1.43(4) . ?
C123 C124 0.92(6) . ?
C124 C125 1.85(7) . ?
C125 C126 1.80(6) . ?
C126 C128 1.49(3) . ?
